data_7717927
loop_
_publ_author_name
'Kosaka, Wataru'
'Watanabe, Yudai'
'Kitayama, Taku'
'Itoh, Chisa'
'Miyasaka, Hitoshi'

_publ_section_title
;
 Introduction of substituents for tuning the redox properties of
 benzoate-bridged paddlewheel diruthenium(II,II) complexes: what does the
 OH group bring?
;
_journal_issue 5
_journal_name_full 'Dalton transactions (Cambridge, England : 2003)'
_journal_page_first 1838
_journal_page_last 1849
_journal_paper_doi 10.1039/d4dt03020f
_journal_volume 54
_journal_year 2025
_chemical_formula_moiety 'C36 H32 Cl4 O14 Ru2'
_chemical_formula_sum 'C36 H32 Cl4 O14 Ru2'
_chemical_formula_weight 1032.55
_space_group_crystal_system triclinic
_space_group_IT_number 2
_space_group_name_Hall '-P 1'
_space_group_name_H-M_alt 'P -1'
_atom_sites_solution_hydrogens geom
_atom_sites_solution_primary dual
_audit_creation_date 2021-01-22
_audit_creation_method
;
Olex2 1.3
(compiled Nov 21 2019 18:26:39 for OlexSys, GUI svn.r6003)
;
_audit_update_record
;
2024-10-28 deposited with the CCDC.	2024-12-11 downloaded from the CCDC.
;
_cell_angle_alpha 70.742(4)
_cell_angle_beta 88.958(4)
_cell_angle_gamma 81.456(4)
_cell_formula_units_Z 1
_cell_length_a 8.8418(5)
_cell_length_b 10.0803(3)
_cell_length_c 11.1109(5)
_cell_measurement_reflns_used 8431
_cell_measurement_temperature 102.15
_cell_measurement_theta_max 31.1510
_cell_measurement_theta_min 1.9320
_cell_volume 924.00(8)
_computing_cell_refinement 'CrysAlisPro 1.171.41.89a (Rigaku OD, 2020)'
_computing_data_collection 'CrysAlisPro 1.171.41.89a (Rigaku OD, 2020)'
_computing_data_reduction 'CrysAlisPro 1.171.41.89a (Rigaku OD, 2020)'
_computing_molecular_graphics 'Olex2 1.3 (Dolomanov et al., 2009)'
_computing_publication_material 'Olex2 1.3 (Dolomanov et al., 2009)'
_computing_structure_refinement 'SHELXL 2018/3 (Sheldrick, 2015)'
_computing_structure_solution 'SHELXT 2018/2 (Sheldrick, 2018)'
_diffrn_ambient_temperature 102.15
_diffrn_detector 'Hybrid Pixel Array Detector'
_diffrn_detector_area_resol_mean 10.0000
_diffrn_detector_type HyPix
_diffrn_measured_fraction_theta_full 0.999
_diffrn_measured_fraction_theta_max 0.980
_diffrn_measurement_details
;
List of Runs (angles in degrees, time in seconds):

  # Type    Start    End  Width  t~exp~   \w     \q     \k     \f   Frames
#--------------------------------------------------------------------------
  1  \w     -9.00  77.00   0.50    0.88    --    4.46  57.00-120.00  172
  2  \w     10.00  46.00   0.50    0.88    --   -3.68  57.00 -30.00   72
  3  \w     -2.00  63.00   0.50    0.88    --    4.46  38.00   0.00  130
  4  \w      1.00  77.00   0.50    0.88    --    4.46  38.00 120.00  152
  5  \w     -6.00  37.00   0.50    0.88    --    4.46 -99.00 150.00   86
;
_diffrn_measurement_device 'four-circle diffractometer'
_diffrn_measurement_device_type 'ROD, Synergy Custom system, HyPix'
_diffrn_measurement_method '\w scans'
_diffrn_orient_matrix_type 'CrysAlisPro convention (1999,Acta A55,543-557)'
_diffrn_orient_matrix_UB_11 -0.0128582000
_diffrn_orient_matrix_UB_12 0.0723272000
_diffrn_orient_matrix_UB_13 -0.0034373000
_diffrn_orient_matrix_UB_21 -0.0064697000
_diffrn_orient_matrix_UB_22 -0.0212434000
_diffrn_orient_matrix_UB_23 0.0671915000
_diffrn_orient_matrix_UB_31 0.0798789000
_diffrn_orient_matrix_UB_32 -0.0016496000
_diffrn_orient_matrix_UB_33 0.0071574000
_diffrn_radiation_monochromator mirror
_diffrn_radiation_probe x-ray
_diffrn_radiation_type 'Mo K\a'
_diffrn_radiation_wavelength 0.71073
_diffrn_reflns_av_R_equivalents 0.0283
_diffrn_reflns_av_unetI/netI 0.0301
_diffrn_reflns_Laue_measured_fraction_full 0.999
_diffrn_reflns_Laue_measured_fraction_max 0.980
_diffrn_reflns_limit_h_max 9
_diffrn_reflns_limit_h_min -11
_diffrn_reflns_limit_k_max 13
_diffrn_reflns_limit_k_min -12
_diffrn_reflns_limit_l_max 14
_diffrn_reflns_limit_l_min -14
_diffrn_reflns_number 10205
_diffrn_reflns_point_group_measured_fraction_full 0.999
_diffrn_reflns_point_group_measured_fraction_max 0.980
_diffrn_reflns_theta_full 25.242
_diffrn_reflns_theta_max 27.494
_diffrn_reflns_theta_min 2.932
_diffrn_source 'Rotating-anode X-ray tube'
_diffrn_source_type 'Rigaku (Mo) X-ray Source'
_exptl_absorpt_coefficient_mu 1.178
_exptl_absorpt_correction_T_max 1.00000
_exptl_absorpt_correction_T_min 0.68012
_exptl_absorpt_correction_type multi-scan
_exptl_absorpt_process_details
;
CrysAlisPro 1.171.41.89a (Rigaku Oxford Diffraction, 2020)
Empirical absorption correction using spherical harmonics,
implemented in SCALE3 ABSPACK scaling algorithm.
;
_exptl_crystal_colour brown
_exptl_crystal_colour_primary brown
_exptl_crystal_density_diffrn 1.856
_exptl_crystal_description plate
_exptl_crystal_F_000 516
_exptl_crystal_size_max 0.36
_exptl_crystal_size_mid 0.076
_exptl_crystal_size_min 0.033
_refine_diff_density_max 0.608
_refine_diff_density_min -0.747
_refine_diff_density_rms 0.079
_refine_ls_extinction_method none
_refine_ls_goodness_of_fit_ref 1.057
_refine_ls_hydrogen_treatment constr
_refine_ls_matrix_type full
_refine_ls_number_parameters 255
_refine_ls_number_reflns 4164
_refine_ls_number_restraints 0
_refine_ls_restrained_S_all 1.057
_refine_ls_R_factor_all 0.0265
_refine_ls_R_factor_gt 0.0237
_refine_ls_shift/su_max 0.002
_refine_ls_shift/su_mean 0.000
_refine_ls_structure_factor_coef Fsqd
_refine_ls_weighting_details 'w=1/[\s^2^(Fo^2^)+(0.0297P)^2^+0.4707P] where P=(Fo^2^+2Fc^2^)/3'
_refine_ls_weighting_scheme calc
_refine_ls_wR_factor_gt 0.0598
_refine_ls_wR_factor_ref 0.0610
_reflns_Friedel_coverage 0.000
_reflns_number_gt 3829
_reflns_number_total 4164
_reflns_threshold_expression 'I > 2\s(I)'
_cod_data_source_file d4dt03020f2.cif
_cod_data_source_block ru2_5cl2oh_2_auto
_cod_database_code 7717927
_shelx_shelxl_version_number 2018/3
_chemical_oxdiff_formula Ru2C36H32O14Cl4
_chemical_oxdiff_usercomment 180d
_shelx_space_group_comment
;
The symmetry employed for this shelxl refinement is uniquely defined
by the following loop, which should always be used as a source of
symmetry information in preference to the above space-group names.
They are only intended as comments.
;
_reflns_odcompleteness_completeness 99.95
_reflns_odcompleteness_iscentric 1
_reflns_odcompleteness_theta 26.32
_olex2_refinement_description
;
1. Fixed Uiso
 At 1.2 times of:
  All C(H) groups, All C(H,H) groups
 At 1.5 times of:
  All O(H) groups
2.a Secondary CH2 refined with riding coordinates:
 C16(H16A,H16B), C15(H15A,H15B), C17(H17A,H17B), C18(H18A,H18B)
2.b Aromatic/amide H refined with riding coordinates:
 C14(H14), C11(H11), C12(H12), C7(H7), C5(H5), C4(H4)
2.c Idealised tetrahedral OH refined as rotating group:
 O6(H6), O3(H3)
;
_olex2_submission_special_instructions 'No special instructions were received'
_oxdiff_exptl_absorpt_empirical_details
;
Empirical correction (ABSPACK) includes:
- Absorption correction using spherical harmonics
- Frame scaling
;
_oxdiff_exptl_absorpt_empirical_full_max 1.319
_oxdiff_exptl_absorpt_empirical_full_min 0.753

loop_
_space_group_symop_operation_xyz
'x, y, z'
'-x, -y, -z'

loop_
_atom_site_label
_atom_site_type_symbol
_atom_site_fract_x
_atom_site_fract_y
_atom_site_fract_z
_atom_site_U_iso_or_equiv
_atom_site_adp_type
_atom_site_occupancy
_atom_site_site_symmetry_order
_atom_site_calc_flag
_atom_site_refinement_flags_posn
_atom_site_refinement_flags_adp
_atom_site_refinement_flags_occupancy
_atom_site_disorder_assembly
_atom_site_disorder_group
Ru1 Ru 0.59328(2) 0.56713(2) 0.99599(2) 0.01044(6) Uani 1 1 d . . . . .
Cl2 Cl 0.51990(6) 0.22326(5) 0.44432(4) 0.01901(11) Uani 1 1 d . . . . .
Cl1 Cl -0.23138(6) 0.94078(7) 0.66260(6) 0.03409(14) Uani 1 1 d . . . . .
O5 O 0.49149(15) 0.39080(14) 0.84406(12) 0.0136(3) Uani 1 1 d . . . . .
O2 O 0.26608(15) 0.60970(14) 0.89069(12) 0.0143(3) Uani 1 1 d . . . . .
O4 O 0.67757(15) 0.52217(15) 0.83581(12) 0.0137(3) Uani 1 1 d . . . . .
O6 O 0.84989(16) 0.58012(16) 0.63786(13) 0.0194(3) Uani 1 1 d . . . . .
H6 H 0.813592 0.589171 0.705600 0.029 Uiso 1 1 calc R U . . .
O1 O 0.44936(15) 0.74405(14) 0.88161(12) 0.0141(3) Uani 1 1 d . . . . .
O7 O 0.78037(16) 0.70302(16) 1.00207(14) 0.0201(3) Uani 1 1 d . . . . .
O3 O 0.40547(18) 1.00820(17) 0.73176(16) 0.0268(3) Uani 1 1 d . . . . .
H3 H 0.457599 0.932391 0.778050 0.040 Uiso 1 1 calc R U . . .
C14 C 0.5827(2) 0.3369(2) 0.62340(18) 0.0144(4) Uani 1 1 d . . . . .
H14 H 0.507036 0.286665 0.671990 0.017 Uiso 1 1 calc R U . . .
C8 C 0.6060(2) 0.4457(2) 0.79134(17) 0.0131(4) Uani 1 1 d . . . . .
C2 C 0.2123(2) 0.8540(2) 0.77166(18) 0.0161(4) Uani 1 1 d . . . . .
C1 C 0.3150(2) 0.7281(2) 0.85319(17) 0.0140(4) Uani 1 1 d . . . . .
C9 C 0.6571(2) 0.4231(2) 0.67130(17) 0.0131(4) Uani 1 1 d . . . . .
C10 C 0.7710(2) 0.4950(2) 0.59913(18) 0.0151(4) Uani 1 1 d . . . . .
C11 C 0.8058(2) 0.4808(2) 0.48044(19) 0.0167(4) Uani 1 1 d . . . . .
H11 H 0.882391 0.529322 0.431590 0.020 Uiso 1 1 calc R U . . .
C12 C 0.7301(2) 0.3969(2) 0.43316(18) 0.0165(4) Uani 1 1 d . . . . .
H12 H 0.753689 0.388570 0.351953 0.020 Uiso 1 1 calc R U . . .
C6 C -0.0398(2) 0.9564(3) 0.6792(2) 0.0239(5) Uani 1 1 d . . . . .
C7 C 0.0590(2) 0.8401(2) 0.7533(2) 0.0199(4) Uani 1 1 d . . . . .
H7 H 0.023942 0.751420 0.791614 0.024 Uiso 1 1 calc R U . . .
C5 C 0.0106(3) 1.0854(2) 0.6197(2) 0.0284(5) Uani 1 1 d . . . . .
H5 H -0.058256 1.164112 0.567436 0.034 Uiso 1 1 calc R U . . .
C13 C 0.6189(2) 0.3247(2) 0.50570(18) 0.0150(4) Uani 1 1 d . . . . .
C3 C 0.2621(2) 0.9848(2) 0.71520(19) 0.0204(4) Uani 1 1 d . . . . .
C16 C 0.8670(3) 0.8995(3) 1.0274(2) 0.0301(5) Uani 1 1 d . . . . .
H16A H 0.849700 0.966269 1.076373 0.036 Uiso 1 1 calc R U . . .
H16B H 0.903127 0.949546 0.941881 0.036 Uiso 1 1 calc R U . . .
C4 C 0.1608(3) 1.0995(2) 0.6364(2) 0.0267(5) Uani 1 1 d . . . . .
H4 H 0.195681 1.187363 0.594141 0.032 Uiso 1 1 calc R U . . .
C15 C 0.7250(3) 0.8390(3) 1.0176(3) 0.0325(5) Uani 1 1 d . . . . .
H15A H 0.665370 0.826332 1.095910 0.039 Uiso 1 1 calc R U . . .
H15B H 0.659579 0.901750 0.943339 0.039 Uiso 1 1 calc R U . . .
C17 C 0.9821(3) 0.7668(3) 1.0986(3) 0.0350(6) Uani 1 1 d . . . . .
H17A H 1.082801 0.770680 1.058183 0.042 Uiso 1 1 calc R U . . .
H17B H 0.995732 0.759235 1.188953 0.042 Uiso 1 1 calc R U . . .
C18 C 0.9130(3) 0.6430(3) 1.0887(2) 0.0325(5) Uani 1 1 d . . . . .
H18A H 0.987685 0.581749 1.054988 0.039 Uiso 1 1 calc R U . . .
H18B H 0.881853 0.585077 1.173544 0.039 Uiso 1 1 calc R U . . .

loop_
_atom_site_aniso_label
_atom_site_aniso_U_11
_atom_site_aniso_U_22
_atom_site_aniso_U_33
_atom_site_aniso_U_23
_atom_site_aniso_U_13
_atom_site_aniso_U_12
Ru1 0.01107(9) 0.01287(9) 0.00802(8) -0.00444(6) 0.00032(5) -0.00154(6)
Cl2 0.0230(2) 0.0219(2) 0.0153(2) -0.01047(19) -0.00042(18) -0.00302(19)
Cl1 0.0205(3) 0.0416(3) 0.0352(3) -0.0100(3) -0.0077(2) 0.0055(2)
O5 0.0157(6) 0.0169(7) 0.0108(6) -0.0076(5) 0.0029(5) -0.0040(5)
O2 0.0141(6) 0.0153(7) 0.0132(6) -0.0048(5) -0.0022(5) -0.0004(5)
O4 0.0146(6) 0.0179(7) 0.0111(6) -0.0075(5) 0.0021(5) -0.0038(5)
O6 0.0184(7) 0.0277(8) 0.0164(7) -0.0116(6) 0.0044(5) -0.0074(6)
O1 0.0145(6) 0.0134(6) 0.0129(6) -0.0029(5) -0.0003(5) -0.0013(5)
O7 0.0197(7) 0.0206(7) 0.0231(8) -0.0099(6) -0.0003(6) -0.0060(6)
O3 0.0254(8) 0.0203(8) 0.0287(9) 0.0003(7) 0.0004(6) -0.0044(6)
C14 0.0140(9) 0.0158(9) 0.0127(9) -0.0049(7) 0.0006(7) 0.0003(7)
C8 0.0141(9) 0.0135(9) 0.0102(8) -0.0031(7) -0.0007(7) 0.0010(7)
C2 0.0198(10) 0.0172(9) 0.0102(9) -0.0050(7) 0.0001(7) 0.0019(8)
C1 0.0161(9) 0.0173(9) 0.0093(8) -0.0066(7) 0.0018(7) 0.0000(7)
C9 0.0125(8) 0.0157(9) 0.0099(8) -0.0045(7) -0.0009(7) 0.0017(7)
C10 0.0137(9) 0.0174(9) 0.0143(9) -0.0064(8) -0.0007(7) 0.0002(7)
C11 0.0145(9) 0.0215(10) 0.0134(9) -0.0059(8) 0.0030(7) -0.0004(7)
C12 0.0178(9) 0.0218(10) 0.0093(8) -0.0072(8) 0.0007(7) 0.0039(8)
C6 0.0185(10) 0.0319(12) 0.0190(10) -0.0092(9) -0.0033(8) 0.0053(9)
C7 0.0202(10) 0.0217(10) 0.0177(10) -0.0080(8) -0.0002(8) 0.0003(8)
C5 0.0314(12) 0.0246(11) 0.0208(11) -0.0019(9) -0.0041(9) 0.0094(9)
C13 0.0166(9) 0.0156(9) 0.0135(9) -0.0073(7) -0.0025(7) 0.0013(7)
C3 0.0227(10) 0.0218(10) 0.0151(10) -0.0048(8) 0.0033(8) -0.0013(8)
C16 0.0344(13) 0.0305(12) 0.0334(13) -0.0179(11) 0.0076(10) -0.0132(10)
C4 0.0321(12) 0.0188(10) 0.0233(11) -0.0009(9) 0.0023(9) 0.0005(9)
C15 0.0328(13) 0.0235(12) 0.0461(15) -0.0167(11) 0.0053(11) -0.0077(10)
C17 0.0346(13) 0.0394(14) 0.0376(14) -0.0182(12) -0.0041(11) -0.0128(11)
C18 0.0296(12) 0.0312(13) 0.0346(13) -0.0059(11) -0.0127(10) -0.0079(10)

loop_
_atom_type_symbol
_atom_type_description
_atom_type_scat_dispersion_real
_atom_type_scat_dispersion_imag
_atom_type_scat_source
C C 0.0033 0.0016 'International Tables Vol C Tables 4.2.6.8 and 6.1.1.4'
H H 0.0000 0.0000 'International Tables Vol C Tables 4.2.6.8 and 6.1.1.4'
Cl Cl 0.1484 0.1585 'International Tables Vol C Tables 4.2.6.8 and 6.1.1.4'
O O 0.0106 0.0060 'International Tables Vol C Tables 4.2.6.8 and 6.1.1.4'
Ru Ru -1.2594 0.8363 'International Tables Vol C Tables 4.2.6.8 and 6.1.1.4'

loop_
_geom_angle_atom_site_label_1
_geom_angle_atom_site_label_2
_geom_angle_atom_site_label_3
_geom_angle
_geom_angle_site_symmetry_1
_geom_angle_site_symmetry_3
_geom_angle_publ_flag
Ru1 Ru1 O7 176.09(4) 2_667 . ?
O5 Ru1 Ru1 89.60(4) 2_667 2_667 ?
O5 Ru1 O4 179.23(5) 2_667 . ?
O5 Ru1 O1 89.78(5) 2_667 . ?
O5 Ru1 O7 86.66(5) 2_667 . ?
O2 Ru1 Ru1 89.88(4) 2_667 2_667 ?
O2 Ru1 O5 90.26(5) 2_667 2_667 ?
O2 Ru1 O4 89.36(5) 2_667 . ?
O2 Ru1 O1 179.30(5) 2_667 . ?
O2 Ru1 O7 88.99(5) 2_667 . ?
O4 Ru1 Ru1 89.73(4) . 2_667 ?
O4 Ru1 O7 94.00(5) . . ?
O1 Ru1 Ru1 89.43(4) . 2_667 ?
O1 Ru1 O4 90.59(5) . . ?
O1 Ru1 O7 91.71(5) . . ?
C8 O5 Ru1 119.31(12) . 2_667 ?
C1 O2 Ru1 119.11(12) . 2_667 ?
C8 O4 Ru1 118.10(12) . . ?
C10 O6 H6 109.5 . . ?
C1 O1 Ru1 118.25(12) . . ?
C15 O7 Ru1 115.22(13) . . ?
C15 O7 C18 105.37(18) . . ?
C18 O7 Ru1 120.69(13) . . ?
C3 O3 H3 109.5 . . ?
C9 C14 H14 119.9 . . ?
C13 C14 H14 119.9 . . ?
C13 C14 C9 120.18(18) . . ?
O5 C8 O4 123.17(17) . . ?
O5 C8 C9 118.25(16) . . ?
O4 C8 C9 118.57(16) . . ?
C7 C2 C1 118.20(18) . . ?
C3 C2 C1 122.08(18) . . ?
C3 C2 C7 119.72(18) . . ?
O2 C1 O1 123.33(17) . . ?
O2 C1 C2 118.33(17) . . ?
O1 C1 C2 118.34(17) . . ?
C14 C9 C8 119.19(17) . . ?
C14 C9 C10 119.26(17) . . ?
C10 C9 C8 121.37(17) . . ?
O6 C10 C9 123.54(17) . . ?
O6 C10 C11 116.98(17) . . ?
C11 C10 C9 119.48(18) . . ?
C10 C11 H11 119.6 . . ?
C12 C11 C10 120.82(18) . . ?
C12 C11 H11 119.6 . . ?
C11 C12 H12 120.3 . . ?
C11 C12 C13 119.42(18) . . ?
C13 C12 H12 120.3 . . ?
C7 C6 Cl1 119.15(18) . . ?
C7 C6 C5 121.0(2) . . ?
C5 C6 Cl1 119.83(17) . . ?
C2 C7 H7 120.3 . . ?
C6 C7 C2 119.4(2) . . ?
C6 C7 H7 120.3 . . ?
C6 C5 H5 120.0 . . ?
C4 C5 C6 119.9(2) . . ?
C4 C5 H5 120.0 . . ?
C14 C13 Cl2 119.71(15) . . ?
C14 C13 C12 120.83(18) . . ?
C12 C13 Cl2 119.41(15) . . ?
O3 C3 C2 123.37(18) . . ?
O3 C3 C4 117.05(19) . . ?
C2 C3 C4 119.6(2) . . ?
H16A C16 H16B 109.1 . . ?
C15 C16 H16A 111.2 . . ?
C15 C16 H16B 111.2 . . ?
C15 C16 C17 103.1(2) . . ?
C17 C16 H16A 111.2 . . ?
C17 C16 H16B 111.2 . . ?
C5 C4 C3 120.3(2) . . ?
C5 C4 H4 119.8 . . ?
C3 C4 H4 119.8 . . ?
O7 C15 C16 104.35(19) . . ?
O7 C15 H15A 110.9 . . ?
O7 C15 H15B 110.9 . . ?
C16 C15 H15A 110.9 . . ?
C16 C15 H15B 110.9 . . ?
H15A C15 H15B 108.9 . . ?
C16 C17 H17A 110.7 . . ?
C16 C17 H17B 110.7 . . ?
H17A C17 H17B 108.8 . . ?
C18 C17 C16 105.16(19) . . ?
C18 C17 H17A 110.7 . . ?
C18 C17 H17B 110.7 . . ?
O7 C18 C17 106.4(2) . . ?
O7 C18 H18A 110.5 . . ?
O7 C18 H18B 110.5 . . ?
C17 C18 H18A 110.5 . . ?
C17 C18 H18B 110.5 . . ?
H18A C18 H18B 108.6 . . ?

loop_
_geom_bond_atom_site_label_1
_geom_bond_atom_site_label_2
_geom_bond_distance
_geom_bond_site_symmetry_2
_geom_bond_publ_flag
Ru1 Ru1 2.2670(3) 2_667 ?
Ru1 O5 2.0626(13) 2_667 ?
Ru1 O2 2.0559(13) 2_667 ?
Ru1 O4 2.0764(13) . ?
Ru1 O1 2.0747(13) . ?
Ru1 O7 2.3142(14) . ?
Cl2 C13 1.739(2) . ?
Cl1 C6 1.743(2) . ?
O5 C8 1.268(2) . ?
O2 C1 1.266(2) . ?
O4 C8 1.283(2) . ?
O6 H6 0.8400 . ?
O6 C10 1.356(2) . ?
O1 C1 1.281(2) . ?
O7 C15 1.450(3) . ?
O7 C18 1.454(3) . ?
O3 H3 0.8400 . ?
O3 C3 1.350(3) . ?
C14 H14 0.9500 . ?
C14 C9 1.400(3) . ?
C14 C13 1.381(3) . ?
C8 C9 1.477(3) . ?
C2 C1 1.478(3) . ?
C2 C7 1.409(3) . ?
C2 C3 1.394(3) . ?
C9 C10 1.410(3) . ?
C10 C11 1.397(3) . ?
C11 H11 0.9500 . ?
C11 C12 1.383(3) . ?
C12 H12 0.9500 . ?
C12 C13 1.394(3) . ?
C6 C7 1.379(3) . ?
C6 C5 1.386(3) . ?
C7 H7 0.9500 . ?
C5 H5 0.9500 . ?
C5 C4 1.378(3) . ?
C3 C4 1.399(3) . ?
C16 H16A 0.9900 . ?
C16 H16B 0.9900 . ?
C16 C15 1.496(3) . ?
C16 C17 1.542(4) . ?
C4 H4 0.9500 . ?
C15 H15A 0.9900 . ?
C15 H15B 0.9900 . ?
C17 H17A 0.9900 . ?
C17 H17B 0.9900 . ?
C17 C18 1.504(3) . ?
C18 H18A 0.9900 . ?
C18 H18B 0.9900 . ?

loop_
_geom_torsion_atom_site_label_1
_geom_torsion_atom_site_label_2
_geom_torsion_atom_site_label_3
_geom_torsion_atom_site_label_4
_geom_torsion
_geom_torsion_site_symmetry_1
_geom_torsion_site_symmetry_2
_geom_torsion_site_symmetry_3
_geom_torsion_site_symmetry_4
_geom_torsion_publ_flag
Ru1 O5 C8 O4 3.2(2) 2_667 . . . ?
Ru1 O5 C8 C9 -175.32(12) 2_667 . . . ?
Ru1 O2 C1 O1 0.4(2) 2_667 . . . ?
Ru1 O2 C1 C2 179.93(12) 2_667 . . . ?
Ru1 O4 C8 O5 -3.6(2) . . . . ?
Ru1 O4 C8 C9 174.92(12) . . . . ?
Ru1 O1 C1 O2 -0.5(2) . . . . ?
Ru1 O1 C1 C2 -179.97(12) . . . . ?
Ru1 O7 C15 C16 176.29(14) . . . . ?
Ru1 O7 C18 C17 -162.54(15) . . . . ?
Cl1 C6 C7 C2 -177.16(16) . . . . ?
Cl1 C6 C5 C4 177.68(18) . . . . ?
O5 C8 C9 C14 -3.0(3) . . . . ?
O5 C8 C9 C10 172.04(17) . . . . ?
O4 C8 C9 C14 178.35(17) . . . . ?
O4 C8 C9 C10 -6.6(3) . . . . ?
O6 C10 C11 C12 -179.53(18) . . . . ?
O3 C3 C4 C5 -177.0(2) . . . . ?
C14 C9 C10 O6 -179.63(17) . . . . ?
C14 C9 C10 C11 1.0(3) . . . . ?
C8 C9 C10 O6 5.3(3) . . . . ?
C8 C9 C10 C11 -174.05(17) . . . . ?
C2 C3 C4 C5 3.3(3) . . . . ?
C1 C2 C7 C6 179.07(19) . . . . ?
C1 C2 C3 O3 -1.2(3) . . . . ?
C1 C2 C3 C4 178.43(19) . . . . ?
C9 C14 C13 Cl2 -177.28(14) . . . . ?
C9 C14 C13 C12 0.3(3) . . . . ?
C9 C10 C11 C12 -0.1(3) . . . . ?
C10 C11 C12 C13 -0.7(3) . . . . ?
C11 C12 C13 Cl2 178.18(14) . . . . ?
C11 C12 C13 C14 0.6(3) . . . . ?
C6 C5 C4 C3 -1.3(4) . . . . ?
C7 C2 C1 O2 8.1(3) . . . . ?
C7 C2 C1 O1 -172.40(17) . . . . ?
C7 C2 C3 O3 177.58(19) . . . . ?
C7 C2 C3 C4 -2.7(3) . . . . ?
C7 C6 C5 C4 -1.3(3) . . . . ?
C5 C6 C7 C2 1.9(3) . . . . ?
C13 C14 C9 C8 174.05(17) . . . . ?
C13 C14 C9 C10 -1.1(3) . . . . ?
C3 C2 C1 O2 -173.10(18) . . . . ?
C3 C2 C1 O1 6.4(3) . . . . ?
C3 C2 C7 C6 0.2(3) . . . . ?
C16 C17 C18 O7 7.8(3) . . . . ?
C15 O7 C18 C17 -29.9(3) . . . . ?
C15 C16 C17 C18 16.1(3) . . . . ?
C17 C16 C15 O7 -34.5(2) . . . . ?
C18 O7 C15 C16 40.7(2) . . . . ?
